data_8107176
loop_
_publ_author_name
'Angevine, Devin J.'
'Benedict, Jason B.'

_publ_section_title
;
 The crystal structure of 4,4&#x2032;-bipyridinium
 bis-(2-hydroxy-3-methoxybenzoate), 2(C8H7.68O4)&#x00B7;C10H8.64N2
;
_journal_issue 4
_journal_name_full 'Zeitschrift f\"ur Kristallographie - New Crystal Structures'
_journal_page_first 643
_journal_page_last 645
_journal_paper_doi 10.1515/ncrs-2022-0126
_journal_volume 237
_journal_year 2022
_chemical_formula_moiety '2(C8 H7.68 O4), C10 H8.64 N2'
_chemical_formula_sum 'C26 H24 N2 O8'
_chemical_formula_weight 492.47
_space_group_crystal_system monoclinic
_space_group_IT_number 14
_space_group_name_Hall '-P 2ybc'
_space_group_name_H-M_alt 'P 1 21/c 1'
_atom_sites_solution_hydrogens mixed
_atom_sites_solution_primary dual
_cell_angle_alpha 90
_cell_angle_beta 91.896(4)
_cell_angle_gamma 90
_cell_formula_units_Z 4
_cell_length_a 6.9170(9)
_cell_length_b 26.012(3)
_cell_length_c 12.7449(17)
_cell_measurement_reflns_used 4684
_cell_measurement_temperature 296.15
_cell_measurement_theta_max 29.23
_cell_measurement_theta_min 2.24
_cell_volume 2291.9(5)
_computing_cell_refinement 'SAINT V8.40B (?, 2016)'
_computing_data_reduction 'SAINT V8.40B (?, 2016)'
_computing_molecular_graphics 'Olex2 1.3 (Dolomanov et al., 2009)'
_computing_publication_material 'Olex2 1.3 (Dolomanov et al., 2009)'
_computing_structure_refinement 'XL  (Sheldrick, 2008)'
_computing_structure_solution 'SHELXT 2018/2 (Sheldrick, 2018)'
_diffrn_ambient_temperature 296.15
_diffrn_measured_fraction_theta_full 0.996
_diffrn_measured_fraction_theta_max 0.991
_diffrn_measurement_device_type 'Bruker APEX-II CCD'
_diffrn_measurement_method '\f and \w scans'
_diffrn_radiation_type MoK\a
_diffrn_radiation_wavelength 0.71073
_diffrn_reflns_av_R_equivalents 0.0711
_diffrn_reflns_av_unetI/netI 0.0646
_diffrn_reflns_Laue_measured_fraction_full 0.996
_diffrn_reflns_Laue_measured_fraction_max 0.991
_diffrn_reflns_limit_h_max 7
_diffrn_reflns_limit_h_min -9
_diffrn_reflns_limit_k_max 35
_diffrn_reflns_limit_k_min -35
_diffrn_reflns_limit_l_max 17
_diffrn_reflns_limit_l_min -17
_diffrn_reflns_number 25125
_diffrn_reflns_point_group_measured_fraction_full 0.996
_diffrn_reflns_point_group_measured_fraction_max 0.991
_diffrn_reflns_theta_full 26.000
_diffrn_reflns_theta_max 29.627
_diffrn_reflns_theta_min 1.566
_diffrn_source_current 24.0
_diffrn_source_power 1.2
_diffrn_source_voltage 50.0
_diffrn_standards_number 0
_exptl_absorpt_coefficient_mu 0.107
_exptl_absorpt_correction_T_max 0.7459
_exptl_absorpt_correction_T_min 0.5469
_exptl_absorpt_correction_type none
_exptl_absorpt_process_details
;
SADABS-2016/2 (Bruker,2016/2) was used for absorption correction.
wR2(int) was 0.1581 before and 0.0786 after correction.
The Ratio of minimum to maximum transmission is 0.7332.
The \l/2 correction factor is Not present.
;
_exptl_crystal_colour 'clear colourless'
_exptl_crystal_colour_lustre clear
_exptl_crystal_colour_modifier .
_exptl_crystal_colour_primary colourless
_exptl_crystal_density_diffrn 1.427
_exptl_crystal_description plate
_exptl_crystal_F_000 1032
_exptl_crystal_preparation 'slow evaporation from methanol'
_exptl_crystal_size_max 0.45
_exptl_crystal_size_mid 0.13
_exptl_crystal_size_min 0.02
_refine_diff_density_max 0.360
_refine_diff_density_min -0.280
_refine_diff_density_rms 0.058
_refine_ls_extinction_coef .
_refine_ls_extinction_method none
_refine_ls_goodness_of_fit_ref 1.026
_refine_ls_hydrogen_treatment mixed
_refine_ls_matrix_type full
_refine_ls_number_parameters 346
_refine_ls_number_reflns 6412
_refine_ls_number_restraints 0
_refine_ls_restrained_S_all 1.026
_refine_ls_R_factor_all 0.0710
_refine_ls_R_factor_gt 0.0471
_refine_ls_shift/su_max 0.000
_refine_ls_shift/su_mean 0.000
_refine_ls_structure_factor_coef Fsqd
_refine_ls_weighting_details 'w=1/[\s^2^(Fo^2^)+(0.0519P)^2^+0.5849P] where P=(Fo^2^+2Fc^2^)/3'
_refine_ls_weighting_scheme calc
_refine_ls_wR_factor_gt 0.1178
_refine_ls_wR_factor_ref 0.1320
_reflns_Friedel_coverage 0.000
_reflns_Friedel_fraction_full .
_reflns_Friedel_fraction_max .
_reflns_number_gt 4674
_reflns_number_total 6412
_reflns_threshold_expression 'I > 2\s(I)'
_cod_data_source_file suppl_j_ncrs-2022-0126_suppl.cif
_cod_data_source_block o-vanillic_acid+4,4-bipy
_cod_database_code 8107176
_shelx_space_group_comment
;
The symmetry employed for this shelxl refinement is uniquely defined
by the following loop, which should always be used as a source of
symmetry information in preference to the above space-group names.
They are only intended as comments.
;
_shelx_estimated_absorpt_t_max 0.998
_shelx_estimated_absorpt_t_min 0.953
_olex2_refinement_description
;
1. Others
 Sof(H1A)=Sof(H2A)=1-FVAR(1)
 Sof(H2B)=Sof(H1B)=FVAR(1)
2.a Aromatic/amide H refined with riding coordinates:
 C11(H11), C26(H26), C3(H3A), C12(H12), C25(H25), C23(H23), C24(H24), C5(H5A),
 C13(H13), C20(H20), C4(H4), C18(H18), C17(H17), C21(H21)
2.b Idealised Me refined as rotating group:
 C16(H16A,H16B,H16C), C8(H8A,H8B,H8C)
;
_olex2_date_sample_completion 2022-01-13
_olex2_date_sample_data_collection 2022-01-13
_olex2_date_sample_submission 2022-01-13
_olex2_exptl_crystal_mounting_method 'mounted with oil'
_olex2_submission_original_sample_id o-Vanillic_Acid+4,4'-BIPY
_olex2_submission_special_instructions 'No special instructions were received'

loop_
_space_group_symop_operation_xyz
'x, y, z'
'-x, y+1/2, -z+1/2'
'-x, -y, -z'
'x, -y-1/2, z-1/2'

loop_
_atom_site_label
_atom_site_type_symbol
_atom_site_fract_x
_atom_site_fract_y
_atom_site_fract_z
_atom_site_U_iso_or_equiv
_atom_site_adp_type
_atom_site_occupancy
_atom_site_site_symmetry_order
_atom_site_calc_flag
_atom_site_refinement_flags_posn
_atom_site_refinement_flags_adp
_atom_site_refinement_flags_occupancy
_atom_site_disorder_assembly
_atom_site_disorder_group
C1 C 0.1488(2) 0.33321(5) 0.39798(10) 0.0164(3) Uani 1 1 d . . . . .
C2 C 0.32354(19) 0.30060(5) 0.39479(10) 0.0147(3) Uani 1 1 d . . . . .
C3 C 0.3691(2) 0.27359(5) 0.30307(10) 0.0171(3) Uani 1 1 d . . . . .
H3A H 0.287959 0.275990 0.243602 0.021 Uiso 1 1 calc R U . . .
C4 C 0.5326(2) 0.24373(6) 0.30102(11) 0.0187(3) Uani 1 1 d . . . . .
H4 H 0.561497 0.225917 0.240237 0.022 Uiso 1 1 calc R U . . .
C5 C 0.6562(2) 0.23995(6) 0.39011(11) 0.0181(3) Uani 1 1 d . . . . .
H5A H 0.767171 0.219828 0.388024 0.022 Uiso 1 1 calc R U . . .
C6 C 0.6139(2) 0.26601(5) 0.48102(10) 0.0160(3) Uani 1 1 d . . . . .
C7 C 0.4465(2) 0.29675(5) 0.48407(10) 0.0154(3) Uani 1 1 d . . . . .
C8 C 0.8782(2) 0.22887(6) 0.57887(12) 0.0268(3) Uani 1 1 d . . . . .
H8A H 0.976734 0.238913 0.531699 0.040 Uiso 1 1 calc R U . . .
H8B H 0.830637 0.195357 0.559851 0.040 Uiso 1 1 calc R U . . .
H8C H 0.931471 0.228037 0.649353 0.040 Uiso 1 1 calc R U . . .
C9 C 0.5586(2) 0.07387(5) 0.31047(11) 0.0170(3) Uani 1 1 d . . . . .
C10 C 0.74424(19) 0.10248(5) 0.31791(10) 0.0152(3) Uani 1 1 d . . . . .
C11 C 0.8053(2) 0.13242(5) 0.23358(10) 0.0159(3) Uani 1 1 d . . . . .
H11 H 0.727475 0.135376 0.172947 0.019 Uiso 1 1 calc R U . . .
C12 C 0.9801(2) 0.15734(5) 0.24090(11) 0.0177(3) Uani 1 1 d . . . . .
H12 H 1.021426 0.176585 0.184377 0.021 Uiso 1 1 calc R U . . .
C13 C 1.0969(2) 0.15412(5) 0.33233(11) 0.0183(3) Uani 1 1 d . . . . .
H13 H 1.215866 0.170805 0.335830 0.022 Uiso 1 1 calc R U . . .
C14 C 1.0361(2) 0.12618(5) 0.41775(11) 0.0170(3) Uani 1 1 d . . . . .
C15 C 0.8597(2) 0.09921(5) 0.41040(10) 0.0161(3) Uani 1 1 d . . . . .
C16 C 1.3035(2) 0.15430(6) 0.52587(13) 0.0253(3) Uani 1 1 d . . . . .
H16A H 1.347720 0.153616 0.598051 0.038 Uiso 1 1 calc R U . . .
H16B H 1.272224 0.188975 0.505895 0.038 Uiso 1 1 calc R U . . .
H16C H 1.403527 0.141496 0.482426 0.038 Uiso 1 1 calc R U . . .
C17 C 0.6459(2) 0.40244(5) 0.40800(11) 0.0187(3) Uani 1 1 d . . . . .
H17 H 0.700538 0.393133 0.472909 0.022 Uiso 1 1 calc R U . . .
C18 C 0.4767(2) 0.43064(6) 0.40500(11) 0.0177(3) Uani 1 1 d . . . . .
H18 H 0.418900 0.439987 0.467034 0.021 Uiso 1 1 calc R U . . .
C19 C 0.39245(19) 0.44510(5) 0.30780(11) 0.0154(3) Uani 1 1 d . . . . .
C20 C 0.4869(2) 0.43039(5) 0.21812(11) 0.0176(3) Uani 1 1 d . . . . .
H20 H 0.437275 0.439659 0.152091 0.021 Uiso 1 1 calc R U . . .
C21 C 0.6554(2) 0.40184(6) 0.22774(11) 0.0192(3) Uani 1 1 d . . . . .
H21 H 0.716340 0.391837 0.167081 0.023 Uiso 1 1 calc R U . . .
C22 C 0.20895(19) 0.47480(5) 0.29949(11) 0.0151(3) Uani 1 1 d . . . . .
C23 C 0.1542(2) 0.50732(5) 0.38053(10) 0.0172(3) Uani 1 1 d . . . . .
H23 H 0.232326 0.510615 0.440958 0.021 Uiso 1 1 calc R U . . .
C24 C -0.0170(2) 0.53456(6) 0.37018(11) 0.0183(3) Uani 1 1 d . . . . .
H24 H -0.052492 0.556019 0.424652 0.022 Uiso 1 1 calc R U . . .
C25 C -0.0809(2) 0.50091(5) 0.20513(11) 0.0189(3) Uani 1 1 d . . . . .
H25 H -0.160049 0.499230 0.144807 0.023 Uiso 1 1 calc R U . . .
C26 C 0.0876(2) 0.47206(5) 0.20979(11) 0.0173(3) Uani 1 1 d . . . . .
H26 H 0.119525 0.451094 0.153844 0.021 Uiso 1 1 calc R U . . .
H1A H 0.844(12) 0.373(3) 0.314(5) 0.040 Uiso 0.32(4) 1 d . U P A 2
H1B H -0.064(6) 0.3530(15) 0.318(2) 0.040 Uiso 0.68(4) 1 d . U P A 1
H2B H 0.342(6) 0.0588(12) 0.227(2) 0.031 Uiso 0.68(4) 1 d . U P A 1
H2A H -0.232(13) 0.551(3) 0.278(5) 0.040 Uiso 0.32(4) 1 d . U P A 2
N1 N 0.73415(18) 0.38805(5) 0.32100(10) 0.0186(3) Uani 1 1 d . . . . .
N2 N -0.13397(18) 0.53112(5) 0.28421(10) 0.0180(2) Uani 1 1 d . . . . .
O1 O 0.04370(16) 0.33450(4) 0.31118(8) 0.0234(2) Uani 1 1 d . . . . .
O2 O 0.10698(15) 0.35762(4) 0.47794(8) 0.0223(2) Uani 1 1 d . . . . .
O3 O 0.41371(16) 0.32155(4) 0.57534(8) 0.0228(2) Uani 1 1 d . . . . .
H3 H 0.307(3) 0.3391(8) 0.5615(14) 0.034 Uiso 1 1 d . U . . .
O4 O 0.72337(15) 0.26493(4) 0.57248(8) 0.0231(2) Uani 1 1 d . . . . .
O5 O 0.46117(15) 0.07778(4) 0.22146(8) 0.0205(2) Uani 1 1 d . . . . .
O6 O 0.50174(15) 0.04783(4) 0.38533(8) 0.0228(2) Uani 1 1 d . . . . .
O7 O 0.80804(16) 0.07094(4) 0.49432(8) 0.0222(2) Uani 1 1 d . . . . .
H7 H 0.699(3) 0.0567(8) 0.4768(15) 0.033 Uiso 1 1 d . U . . .
O8 O 1.13486(15) 0.12267(4) 0.51279(8) 0.0227(2) Uani 1 1 d . . . . .

loop_
_atom_site_aniso_label
_atom_site_aniso_U_11
_atom_site_aniso_U_22
_atom_site_aniso_U_33
_atom_site_aniso_U_23
_atom_site_aniso_U_13
_atom_site_aniso_U_12
O5 0.0168(5) 0.0204(6) 0.0240(5) 0.0017(4) -0.0032(4) -0.0037(4)
O3 0.0270(6) 0.0255(6) 0.0157(5) -0.0056(4) -0.0040(4) 0.0112(5)
O8 0.0252(6) 0.0191(6) 0.0229(5) 0.0003(4) -0.0098(4) -0.0019(4)
O1 0.0194(5) 0.0264(6) 0.0237(5) -0.0046(4) -0.0075(4) 0.0089(4)
O6 0.0220(5) 0.0217(6) 0.0249(5) 0.0026(4) 0.0017(4) -0.0042(4)
O2 0.0232(6) 0.0229(6) 0.0208(5) -0.0023(4) -0.0007(4) 0.0090(4)
O7 0.0262(6) 0.0218(6) 0.0184(5) 0.0040(4) -0.0012(4) -0.0050(4)
O4 0.0246(6) 0.0257(6) 0.0185(5) -0.0043(4) -0.0083(4) 0.0108(4)
N2 0.0148(6) 0.0139(6) 0.0250(6) 0.0021(5) -0.0007(5) 0.0012(5)
N1 0.0150(6) 0.0150(6) 0.0254(6) 0.0018(5) -0.0038(5) 0.0009(5)
C22 0.0140(6) 0.0106(6) 0.0205(6) 0.0021(5) -0.0006(5) -0.0004(5)
C14 0.0190(7) 0.0123(7) 0.0194(6) -0.0026(5) -0.0049(5) 0.0029(5)
C10 0.0160(6) 0.0109(6) 0.0186(6) -0.0019(5) 0.0002(5) 0.0014(5)
C1 0.0163(6) 0.0143(7) 0.0186(6) 0.0009(5) -0.0018(5) 0.0006(5)
C19 0.0137(6) 0.0108(6) 0.0214(6) 0.0012(5) -0.0022(5) -0.0003(5)
C2 0.0153(6) 0.0115(7) 0.0172(6) 0.0000(5) -0.0008(5) 0.0011(5)
C7 0.0182(7) 0.0141(7) 0.0138(6) -0.0013(5) -0.0008(5) 0.0006(5)
C9 0.0172(7) 0.0130(7) 0.0207(6) -0.0020(5) 0.0011(5) 0.0015(5)
C15 0.0201(7) 0.0117(7) 0.0165(6) 0.0002(5) 0.0014(5) 0.0015(5)
C6 0.0172(7) 0.0146(7) 0.0158(6) 0.0009(5) -0.0039(5) 0.0010(5)
C11 0.0184(7) 0.0133(7) 0.0160(6) -0.0008(5) -0.0012(5) 0.0023(5)
C26 0.0176(7) 0.0136(7) 0.0206(6) -0.0016(5) -0.0021(5) -0.0009(5)
C3 0.0192(7) 0.0163(7) 0.0154(6) -0.0014(5) -0.0044(5) 0.0008(5)
C12 0.0209(7) 0.0125(7) 0.0199(6) 0.0002(5) 0.0018(5) 0.0002(5)
C25 0.0171(7) 0.0149(7) 0.0243(7) 0.0006(5) -0.0041(5) -0.0006(5)
C23 0.0171(7) 0.0155(7) 0.0189(6) 0.0006(5) -0.0013(5) -0.0010(5)
C24 0.0197(7) 0.0141(7) 0.0211(6) 0.0004(5) 0.0018(5) 0.0003(5)
C5 0.0175(7) 0.0159(7) 0.0208(7) -0.0004(5) -0.0011(5) 0.0037(5)
C13 0.0156(7) 0.0144(7) 0.0249(7) -0.0013(5) -0.0009(5) -0.0013(5)
C20 0.0179(7) 0.0155(7) 0.0192(6) 0.0006(5) -0.0040(5) 0.0016(5)
C4 0.0225(7) 0.0163(7) 0.0173(6) -0.0039(5) -0.0017(5) 0.0030(5)
C18 0.0184(7) 0.0162(7) 0.0184(6) 0.0008(5) -0.0010(5) -0.0006(5)
C17 0.0206(7) 0.0153(7) 0.0199(6) 0.0027(5) -0.0051(5) -0.0009(5)
C21 0.0175(7) 0.0171(7) 0.0228(7) -0.0011(5) -0.0007(5) 0.0016(5)
C16 0.0240(8) 0.0184(8) 0.0326(8) -0.0024(6) -0.0126(6) 0.0000(6)
C8 0.0271(8) 0.0252(8) 0.0274(8) -0.0013(6) -0.0100(6) 0.0122(7)

loop_
_atom_type_symbol
_atom_type_description
_atom_type_scat_dispersion_real
_atom_type_scat_dispersion_imag
_atom_type_scat_source
C C 0.0033 0.0016 'International Tables Vol C Tables 4.2.6.8 and 6.1.1.4'
H H 0.0000 0.0000 'International Tables Vol C Tables 4.2.6.8 and 6.1.1.4'
N N 0.0061 0.0033 'International Tables Vol C Tables 4.2.6.8 and 6.1.1.4'
O O 0.0106 0.0060 'International Tables Vol C Tables 4.2.6.8 and 6.1.1.4'

loop_
_geom_angle_atom_site_label_1
_geom_angle_atom_site_label_2
_geom_angle_atom_site_label_3
_geom_angle
_geom_angle_site_symmetry_1
_geom_angle_site_symmetry_3
C9 O5 H2B 108.5(17) . .
C7 O3 H3 103.8(12) . .
C14 O8 C16 116.33(12) . .
C1 O1 H1B 112(2) . .
C15 O7 H7 106.2(13) . .
C6 O4 C8 117.12(11) . .
C25 N2 C24 118.72(13) . .
C25 N2 H2A 122(5) . .
C24 N2 H2A 119(5) . .
C17 N1 C21 118.52(13) . .
C17 N1 H1A 130(5) . .
C21 N1 H1A 111(5) . .
C26 C22 C19 121.33(12) . .
C23 C22 C19 120.91(12) . .
C23 C22 C26 117.75(12) . .
O8 C14 C15 115.47(12) . .
O8 C14 C13 124.93(13) . .
C13 C14 C15 119.60(12) . .
C15 C10 C9 119.34(12) . .
C11 C10 C9 120.70(12) . .
C11 C10 C15 119.96(12) . .
O1 C1 C2 115.14(12) . .
O2 C1 O1 122.98(13) . .
O2 C1 C2 121.88(12) . .
C20 C19 C22 120.54(12) . .
C20 C19 C18 117.39(13) . .
C18 C19 C22 122.07(12) . .
C7 C2 C1 119.57(12) . .
C7 C2 C3 119.46(12) . .
C3 C2 C1 120.97(12) . .
O3 C7 C2 123.24(12) . .
O3 C7 C6 117.05(12) . .
C2 C7 C6 119.70(12) . .
O5 C9 C10 115.95(12) . .
O6 C9 O5 122.82(13) . .
O6 C9 C10 121.23(12) . .
O7 C15 C14 117.92(12) . .
O7 C15 C10 122.53(13) . .
C10 C15 C14 119.55(12) . .
O4 C6 C7 114.84(12) . .
O4 C6 C5 125.25(12) . .
C5 C6 C7 119.91(12) . .
C10 C11 H11 120.1 . .
C12 C11 C10 119.77(12) . .
C12 C11 H11 120.1 . .
C22 C26 H26 120.4 . .
C25 C26 C22 119.27(13) . .
C25 C26 H26 120.4 . .
C2 C3 H3A 119.8 . .
C4 C3 C2 120.33(12) . .
C4 C3 H3A 119.8 . .
C11 C12 H12 119.6 . .
C11 C12 C13 120.79(13) . .
C13 C12 H12 119.6 . .
N2 C25 C26 122.47(13) . .
N2 C25 H25 118.8 . .
C26 C25 H25 118.8 . .
C22 C23 H23 120.3 . .
C24 C23 C22 119.47(13) . .
C24 C23 H23 120.3 . .
N2 C24 C23 122.30(13) . .
N2 C24 H24 118.8 . .
C23 C24 H24 118.8 . .
C6 C5 H5A 119.9 . .
C6 C5 C4 120.27(13) . .
C4 C5 H5A 119.9 . .
C14 C13 C12 120.27(13) . .
C14 C13 H13 119.9 . .
C12 C13 H13 119.9 . .
C19 C20 H20 120.2 . .
C21 C20 C19 119.50(13) . .
C21 C20 H20 120.2 . .
C3 C4 C5 120.33(13) . .
C3 C4 H4 119.8 . .
C5 C4 H4 119.8 . .
C19 C18 H18 120.2 . .
C17 C18 C19 119.59(13) . .
C17 C18 H18 120.2 . .
N1 C17 C18 122.39(13) . .
N1 C17 H17 118.8 . .
C18 C17 H17 118.8 . .
N1 C21 C20 122.61(13) . .
N1 C21 H21 118.7 . .
C20 C21 H21 118.7 . .
O8 C16 H16A 109.5 . .
O8 C16 H16B 109.5 . .
O8 C16 H16C 109.5 . .
H16A C16 H16B 109.5 . .
H16A C16 H16C 109.5 . .
H16B C16 H16C 109.5 . .
O4 C8 H8A 109.5 . .
O4 C8 H8B 109.5 . .
O4 C8 H8C 109.5 . .
H8A C8 H8B 109.5 . .
H8A C8 H8C 109.5 . .
H8B C8 H8C 109.5 . .

loop_
_geom_bond_atom_site_label_1
_geom_bond_atom_site_label_2
_geom_bond_distance
_geom_bond_site_symmetry_2
O5 H2B 0.96(4) .
O5 C9 1.3041(16) .
O3 H3 0.88(2) .
O3 C7 1.3559(16) .
O8 C14 1.3738(16) .
O8 C16 1.4325(18) .
O1 C1 1.3038(16) .
O1 H1B 0.89(4) .
O6 C9 1.2444(17) .
O2 C1 1.2430(17) .
O7 H7 0.86(2) .
O7 C15 1.3555(17) .
O4 C6 1.3691(15) .
O4 C8 1.4237(17) .
N2 C25 1.3389(19) .
N2 C24 1.3431(18) .
N2 H2A 0.86(9) .
N1 C17 1.3366(19) .
N1 C21 1.3400(18) .
N1 H1A 0.86(9) .
C22 C19 1.4868(19) .
C22 C26 1.3976(18) .
C22 C23 1.3969(19) .
C14 C15 1.408(2) .
C14 C13 1.386(2) .
C10 C9 1.4845(19) .
C10 C15 1.4043(18) .
C10 C11 1.4036(19) .
C1 C2 1.4785(19) .
C19 C20 1.3888(19) .
C19 C18 1.4028(18) .
C2 C7 1.4015(18) .
C2 C3 1.4084(18) .
C7 C6 1.4086(19) .
C6 C5 1.3821(19) .
C11 H11 0.9300 .
C11 C12 1.373(2) .
C26 H26 0.9300 .
C26 C25 1.3857(19) .
C3 H3A 0.9300 .
C3 C4 1.373(2) .
C12 H12 0.9300 .
C12 C13 1.3981(19) .
C25 H25 0.9300 .
C23 H23 0.9300 .
C23 C24 1.3830(19) .
C24 H24 0.9300 .
C5 H5A 0.9300 .
C5 C4 1.4021(18) .
C13 H13 0.9300 .
C20 H20 0.9300 .
C20 C21 1.3839(19) .
C4 H4 0.9300 .
C18 H18 0.9300 .
C18 C17 1.381(2) .
C17 H17 0.9300 .
C21 H21 0.9300 .
C16 H16A 0.9600 .
C16 H16B 0.9600 .
C16 H16C 0.9600 .
C8 H8A 0.9600 .
C8 H8B 0.9600 .
C8 H8C 0.9600 .

loop_
_geom_hbond_atom_site_label_D
_geom_hbond_atom_site_label_H
_geom_hbond_atom_site_label_A
_geom_hbond_distance_DH
_geom_hbond_distance_HA
_geom_hbond_distance_DA
_geom_hbond_angle_DHA
_geom_hbond_site_symmetry_A
_geom_hbond_publ_flag
O3 H3 O2 0.88(2) 1.78(2) 2.5977(15) 152.6(18) . yes
O7 H7 O6 0.86(2) 1.78(2) 2.5661(15) 150.4(19) . yes
C26 H26 O8 0.93 2.63 3.5407(18) 165.1 4_465 yes
C25 H25 O7 0.93 2.65 3.3415(18) 131.5 4_465 yes
C24 H24 O2 0.93 2.60 3.4755(18) 157.1 3_566 yes
C21 H21 O7 0.93 2.51 3.2672(18) 139.2 4_565 yes

loop_
_geom_torsion_atom_site_label_1
_geom_torsion_atom_site_label_2
_geom_torsion_atom_site_label_3
_geom_torsion_atom_site_label_4
_geom_torsion
_geom_torsion_site_symmetry_1
_geom_torsion_site_symmetry_2
_geom_torsion_site_symmetry_3
_geom_torsion_site_symmetry_4
O3 C7 C6 O4 0.30(19) . . . .
O3 C7 C6 C5 -179.62(13) . . . .
O8 C14 C15 O7 -2.80(19) . . . .
O8 C14 C15 C10 177.06(12) . . . .
O8 C14 C13 C12 -176.58(13) . . . .
O1 C1 C2 C7 179.81(13) . . . .
O1 C1 C2 C3 0.23(19) . . . .
O2 C1 C2 C7 0.1(2) . . . .
O2 C1 C2 C3 -179.47(13) . . . .
O4 C6 C5 C4 179.70(13) . . . .
C22 C19 C20 C21 -178.67(13) . . . .
C22 C19 C18 C17 179.11(13) . . . .
C22 C26 C25 N2 -0.8(2) . . . .
C22 C23 C24 N2 -0.2(2) . . . .
C10 C11 C12 C13 -1.3(2) . . . .
C1 C2 C7 O3 0.2(2) . . . .
C1 C2 C7 C6 -179.54(12) . . . .
C1 C2 C3 C4 179.55(13) . . . .
C19 C22 C26 C25 -179.25(13) . . . .
C19 C22 C23 C24 179.76(13) . . . .
C19 C20 C21 N1 -0.8(2) . . . .
C19 C18 C17 N1 -0.1(2) . . . .
C2 C7 C6 O4 -179.92(12) . . . .
C2 C7 C6 C5 0.2(2) . . . .
C2 C3 C4 C5 -0.2(2) . . . .
C7 C2 C3 C4 0.0(2) . . . .
C7 C6 C5 C4 -0.4(2) . . . .
C9 C10 C15 O7 -0.3(2) . . . .
C9 C10 C15 C14 179.84(12) . . . .
C9 C10 C11 C12 -178.05(12) . . . .
C15 C14 C13 C12 2.7(2) . . . .
C15 C10 C9 O5 -178.52(12) . . . .
C15 C10 C9 O6 1.3(2) . . . .
C15 C10 C11 C12 1.7(2) . . . .
C6 C5 C4 C3 0.4(2) . . . .
C11 C10 C9 O5 1.23(19) . . . .
C11 C10 C9 O6 -178.91(13) . . . .
C11 C10 C15 O7 179.94(13) . . . .
C11 C10 C15 C14 0.1(2) . . . .
C11 C12 C13 C14 -0.9(2) . . . .
C26 C22 C19 C20 25.2(2) . . . .
C26 C22 C19 C18 -154.50(13) . . . .
C26 C22 C23 C24 1.1(2) . . . .
C3 C2 C7 O3 179.82(13) . . . .
C3 C2 C7 C6 0.1(2) . . . .
C25 N2 C24 C23 -1.2(2) . . . .
C23 C22 C19 C20 -153.37(14) . . . .
C23 C22 C19 C18 26.9(2) . . . .
C23 C22 C26 C25 -0.6(2) . . . .
C24 N2 C25 C26 1.7(2) . . . .
C13 C14 C15 O7 177.87(13) . . . .
C13 C14 C15 C10 -2.3(2) . . . .
C20 C19 C18 C17 -0.6(2) . . . .
C18 C19 C20 C21 1.1(2) . . . .
C17 N1 C21 C20 0.1(2) . . . .
C21 N1 C17 C18 0.4(2) . . . .
C16 O8 C14 C15 -173.32(12) . . . .
C16 O8 C14 C13 6.0(2) . . . .
C8 O4 C6 C7 171.16(13) . . . .
C8 O4 C6 C5 -8.9(2) . . . .
